data_7100087
loop_
_publ_author_name
'Satoshi Takahashi'
'Toshimasa Katagiri'
'Kenji Uneyama'

_publ_section_title
;
A binary hydrogen bonding system based on homochiral recognition:
Crystal structures and hydrogen bonding networks of
meso-(R,S)-bis(trifluorolactate)s
;
_journal_name_full 'Chemical Communications'
_journal_paper_doi 10.1039/b504676a
_journal_year 2005
_chemical_absolute_configuration syn
_chemical_formula_moiety 'C10 H12 F6 O6 '
_chemical_formula_sum 'C10 H12 F6 O6'
_chemical_formula_weight 342.19
_chemical_melting_point 366
_chemical_name_common Tetramethylene-(R,S)-(+-)-bis(3,3,3-trifluorolactate)
_space_group_IT_number 14
_symmetry_cell_setting monoclinic
_symmetry_space_group_name_Hall '-P 2ybc'
_symmetry_space_group_name_H-M 'P 1 21/c 1'
_cell_angle_alpha 90
_cell_angle_beta 98.398(2)
_cell_angle_gamma 90
_cell_formula_units_Z 2
_cell_length_a 7.1113(8)
_cell_length_b 5.0864(3)
_cell_length_c 18.142(2)
_cell_measurement_temperature 120(1)
_cell_volume 649.17(10)
_diffrn_ambient_temperature 120(1)
_exptl_crystal_density_diffrn 1.750
_cod_original_sg_symbol_H-M 'P 21/c'
_cod_original_formula_sum 'C10 H12 F6 O6 '
_cod_database_code 7100087

loop_
_symmetry_equiv_pos_as_xyz
x,y,z
-x,1/2+y,1/2-z
-x,-y,-z
x,1/2-y,1/2+z

loop_
_atom_site_label
_atom_site_type_symbol
_atom_site_fract_x
_atom_site_fract_y
_atom_site_fract_z
_atom_site_U_iso_or_equiv
_atom_site_adp_type
_atom_site_occupancy
_atom_site_calc_flag
_atom_site_refinement_flags
_atom_site_disorder_assembly
_atom_site_disorder_group
F(1) F 1.0887(2) -0.0349(3) 0.38816(7) 0.0388(4) Uani 1.00 d . . .
F(2) F 0.8255(2) -0.0445(3) 0.43242(7) 0.0385(4) Uani 1.00 d . . .
F(3) F 0.9837(2) 0.3172(3) 0.43392(7) 0.0344(3) Uani 1.00 d . . .
O(1) O 0.9589(2) 0.2678(3) 0.27327(8) 0.0323(4) Uani 1.00 d . . .
O(2) O 0.6642(2) 0.5826(3) 0.28369(7) 0.0283(4) Uani 1.00 d . . .
O(3) O 0.5753(2) 0.3286(3) 0.37443(7) 0.0259(4) Uani 1.00 d . . .
C(1) C 0.9302(3) 0.1023(4) 0.3936(1) 0.0254(5) Uani 1.00 d . . .
C(2) C 0.8263(3) 0.1736(3) 0.3169(1) 0.0227(5) Uani 1.00 d . . .
C(3) C 0.6790(3) 0.3879(4) 0.32228(10) 0.0215(4) Uani 1.00 d . . .
C(4) C 0.4355(3) 0.5208(5) 0.3925(1) 0.0302(5) Uani 1.00 d . . .
C(5) C 0.4108(3) 0.4700(5) 0.4726(1) 0.0318(6) Uani 1.00 d . . .
H(1) H 1.018(5) 0.134(7) 0.254(2) 0.056(8) Uiso 1.00 d . . .
H(2) H 0.766(4) 0.020(5) 0.297(1) 0.035(6) Uiso 1.00 d . . .
H(3) H 0.489(4) 0.696(5) 0.385(1) 0.038(7) Uiso 1.00 d . . .
H(4) H 0.313(5) 0.480(5) 0.361(2) 0.050(8) Uiso 1.00 d . . .
H(5) H 0.305(4) 0.602(5) 0.483(1) 0.035(6) Uiso 1.00 d . . .
H(6) H 0.370(4) 0.292(5) 0.478(2) 0.048(8) Uiso 1.00 d . . .

loop_
_atom_site_aniso_label
_atom_site_aniso_U_11
_atom_site_aniso_U_22
_atom_site_aniso_U_33
_atom_site_aniso_U_12
_atom_site_aniso_U_13
_atom_site_aniso_U_23
F(1) 0.0436(8) 0.0445(7) 0.0292(7) 0.0162(6) 0.0089(6) 0.0011(5)
F(2) 0.0457(8) 0.0459(7) 0.0247(6) -0.0044(6) 0.0077(6) 0.0179(5)
F(3) 0.0289(7) 0.0439(7) 0.0296(6) -0.0026(6) 0.0019(5) -0.0153(5)
O(1) 0.052(1) 0.0225(6) 0.0289(8) 0.0065(7) 0.0280(7) 0.0049(6)
O(2) 0.0430(9) 0.0208(6) 0.0236(7) 0.0004(6) 0.0135(6) 0.0029(5)
O(3) 0.0282(8) 0.0322(7) 0.0189(7) -0.0026(6) 0.0092(6) 0.0039(5)
C(1) 0.030(1) 0.0277(9) 0.0197(9) -0.0001(9) 0.0080(8) -0.0015(8)
C(2) 0.038(1) 0.0168(8) 0.0155(8) -0.0036(8) 0.0094(8) 0.0001(7)
C(3) 0.031(1) 0.0210(8) 0.0133(8) -0.0073(8) 0.0055(7) -0.0022(7)
C(4) 0.023(1) 0.049(1) 0.0200(9) 0.0015(10) 0.0050(8) -0.0001(9)
C(5) 0.020(1) 0.057(1) 0.0194(10) -0.006(1) 0.0054(8) -0.0010(9)

loop_
_geom_bond_atom_site_label_1
_geom_bond_atom_site_label_2
_geom_bond_distance
_geom_bond_site_symmetry_1
_geom_bond_site_symmetry_2
_geom_bond_publ_flag
F(1) C(1) 1.342(2) . . no
F(2) C(1) 1.327(2) . . no
F(3) C(1) 1.339(2) . . no
O(1) C(2) 1.401(2) . . no
O(1) H(1) 0.90(4) . . no
O(2) C(3) 1.208(2) . . no
O(3) C(3) 1.317(2) . . no
O(3) C(4) 1.465(3) . . no
C(1) C(2) 1.521(3) . . no
C(2) C(3) 1.525(3) . . no
C(2) H(2) 0.94(3) . . no
C(4) C(5) 1.511(3) . . no
C(4) H(3) 0.99(3) . . no
C(4) H(4) 0.99(3) . . no
C(5) C(5) 1.525(4) . 3_666 no
C(5) H(5) 1.05(3) . . no
C(5) H(6) 0.96(3) . . no
